data_4336620
loop_
_publ_author_name
'Nian-Tzu Suen'
'Svilen Bobev'

_publ_section_title
;
 Synthesis and Structural Characterization of RE7Zn21Tt2 (RE = La-Nd; Tt =
 Ge, Sn, and Pb): New Structure Type Among the Polar Intermetallic Phases
;
_journal_name_full 'Inorganic Chemistry'
_journal_page_first 12731
_journal_page_last 12740
_journal_paper_doi 10.1021/ic4019844
_journal_volume 52
_journal_year 2013
_chemical_formula_moiety La7Zn21.23Pb1.77
_chemical_formula_sum 'La7 Pb1.77 Zn21.23'
_chemical_formula_weight 2726.19
_chemical_name_systematic
; 
 ? 
;
_space_group_IT_number 55
_symmetry_cell_setting orthorhombic
_symmetry_space_group_name_Hall '-P 2 2ab'
_symmetry_space_group_name_H-M 'P b a m'
_atom_sites_solution_primary direct
_atom_sites_solution_secondary difmap
_audit_creation_method SHELXL-97
_cell_angle_alpha 90.00
_cell_angle_beta 90.00
_cell_angle_gamma 90.00
_cell_formula_units_Z 2
_cell_length_a 15.820(4)
_cell_length_b 17.455(4)
_cell_length_c 4.5333(11)
_cell_measurement_reflns_used 1883
_cell_measurement_temperature 200(2)
_cell_measurement_theta_max 30.48
_cell_measurement_theta_min 5.08
_cell_volume 1251.8(5)
_computing_cell_refinement 'Bruker SAINT'
_computing_data_collection 'Bruker APEX2'
_computing_data_reduction 'Bruker SAINT'
_computing_molecular_graphics 'Bruker SHELXTL'
_computing_publication_material 'Bruker SHELXTL'
_computing_structure_refinement 'SHELXL-97 (Sheldrick, 2008)'
_computing_structure_solution 'SHELXS-97 (Sheldrick, 2008)'
_diffrn_ambient_temperature 200(2)
_diffrn_measured_fraction_theta_full 1.000
_diffrn_measured_fraction_theta_max 1.000
_diffrn_measurement_device_type 'Bruker APEX-II CCD'
_diffrn_measurement_method '\f and \w scans'
_diffrn_radiation_monochromator graphite
_diffrn_radiation_source 'fine-focus sealed tube'
_diffrn_radiation_type MoK\a
_diffrn_radiation_wavelength 0.71073
_diffrn_reflns_av_R_equivalents 0.0854
_diffrn_reflns_av_sigmaI/netI 0.0395
_diffrn_reflns_limit_h_max 19
_diffrn_reflns_limit_h_min -19
_diffrn_reflns_limit_k_max 21
_diffrn_reflns_limit_k_min -21
_diffrn_reflns_limit_l_max 5
_diffrn_reflns_limit_l_min -5
_diffrn_reflns_number 14645
_diffrn_reflns_theta_full 26.37
_diffrn_reflns_theta_max 26.37
_diffrn_reflns_theta_min 1.74
_exptl_absorpt_coefficient_mu 43.327
_exptl_absorpt_correction_T_max 0.2206
_exptl_absorpt_correction_T_min 0.1808
_exptl_absorpt_correction_type multi-scan
_exptl_crystal_colour silver
_exptl_crystal_density_diffrn 7.232
_exptl_crystal_description irregular
_exptl_crystal_F_000 2362
_exptl_crystal_size_max 0.06
_exptl_crystal_size_mid 0.05
_exptl_crystal_size_min 0.05
_refine_diff_density_max 1.382
_refine_diff_density_min -1.841
_refine_diff_density_rms 0.335
_refine_ls_extinction_coef 0.000109(13)
_refine_ls_extinction_expression Fc^*^=kFc[1+0.001xFc^2^\l^3^/sin(2\q)]^-1/4^
_refine_ls_extinction_method SHELXL
_refine_ls_goodness_of_fit_ref 1.031
_refine_ls_matrix_type full
_refine_ls_number_parameters 95
_refine_ls_number_reflns 1452
_refine_ls_number_restraints 0
_refine_ls_restrained_S_all 1.031
_refine_ls_R_factor_all 0.0391
_refine_ls_R_factor_gt 0.0268
_refine_ls_shift/su_max 0.001
_refine_ls_shift/su_mean 0.000
_refine_ls_structure_factor_coef Fsqd
_refine_ls_weighting_details 'calc w=1/[\s^2^(Fo^2^)+(0.0073P)^2^+4.2867P] where P=(Fo^2^+2Fc^2^)/3'
_refine_ls_weighting_scheme calc
_refine_ls_wR_factor_gt 0.0425
_refine_ls_wR_factor_ref 0.0458
_reflns_number_gt 1199
_reflns_number_total 1452
_reflns_threshold_expression >2sigma(I)
_cod_data_source_file ic4019844_si_002_08.cif
_cod_data_source_block LaZnPb
_cod_database_code 4336620

loop_
_symmetry_equiv_pos_as_xyz
'x, y, z'
'-x, -y, z'
'-x+1/2, y+1/2, -z'
'x+1/2, -y+1/2, -z'
'-x, -y, -z'
'x, y, -z'
'x-1/2, -y-1/2, z'
'-x-1/2, y-1/2, z'

loop_
_atom_site_label
_atom_site_type_symbol
_atom_site_fract_x
_atom_site_fract_y
_atom_site_fract_z
_atom_site_U_iso_or_equiv
_atom_site_adp_type
_atom_site_occupancy
_atom_site_symmetry_multiplicity
_atom_site_calc_flag
_atom_site_refinement_flags
La1 La 0.17014(4) 0.18143(4) 0.5000 0.00591(17) Uani 1 2 d S
La2 La 0.41603(5) 0.25323(4) 0.5000 0.00989(17) Uani 1 2 d S
La3 La 0.16247(5) 0.45570(4) 0.0000 0.00633(17) Uani 1 2 d S
La4 La 0.0000 0.0000 0.5000 0.0083(2) Uani 1 4 d S
Pb1 Pb 0.01891(3) 0.14173(3) 0.0000 0.00771(17) Uani 0.883(3) 2 d SP
Zn1 Zn 0.01891(3) 0.14173(3) 0.0000 0.00771(17) Uani 0.117(3) 2 d SP
Zn2 Zn 0.07417(9) 0.36009(8) 0.5000 0.0122(3) Uani 1 2 d S
Zn3 Zn 0.24976(10) 0.35371(9) 0.5000 0.0111(3) Uani 1 2 d S
Zn4 Zn 0.29874(9) 0.49321(9) 0.5000 0.0109(3) Uani 1 2 d S
Zn5 Zn 0.35217(10) 0.07961(8) 0.5000 0.0113(3) Uani 1 2 d S
Zn6 Zn 0.07983(9) 0.28895(8) 0.0000 0.0097(3) Uani 1 2 d S
Zn7 Zn 0.15947(9) 0.05023(8) 0.0000 0.0095(3) Uani 1 2 d S
Zn8 Zn 0.25803(9) 0.28174(8) 0.0000 0.0087(3) Uani 1 2 d S
Zn9 Zn 0.30637(9) 0.14202(8) 0.0000 0.0082(3) Uani 1 2 d S
Zn10 Zn 0.35546(9) 0.40189(8) 0.0000 0.0115(3) Uani 1 2 d S
Zn11 Zn 0.46622(9) 0.09918(8) 0.0000 0.0116(3) Uani 1 2 d S
Zn12 Zn 0.0000 0.5000 0.5000 0.0118(5) Uani 1 4 d S

loop_
_atom_site_aniso_label
_atom_site_aniso_U_11
_atom_site_aniso_U_22
_atom_site_aniso_U_33
_atom_site_aniso_U_23
_atom_site_aniso_U_13
_atom_site_aniso_U_12
La1 0.0068(4) 0.0073(4) 0.0037(3) 0.000 0.000 -0.0008(3)
La2 0.0075(4) 0.0143(4) 0.0078(4) 0.000 0.000 -0.0030(3)
La3 0.0063(4) 0.0087(4) 0.0041(3) 0.000 0.000 0.0006(3)
La4 0.0092(5) 0.0090(5) 0.0067(5) 0.000 0.000 -0.0019(4)
Pb1 0.0076(3) 0.0087(3) 0.0068(3) 0.000 0.000 -0.0002(2)
Zn1 0.0076(3) 0.0087(3) 0.0068(3) 0.000 0.000 -0.0002(2)
Zn2 0.0176(9) 0.0124(8) 0.0066(8) 0.000 0.000 -0.0048(7)
Zn3 0.0167(8) 0.0103(8) 0.0064(8) 0.000 0.000 0.0027(6)
Zn4 0.0108(8) 0.0164(8) 0.0054(7) 0.000 0.000 -0.0041(6)
Zn5 0.0178(9) 0.0102(8) 0.0058(7) 0.000 0.000 0.0012(6)
Zn6 0.0118(8) 0.0123(8) 0.0051(8) 0.000 0.000 0.0014(6)
Zn7 0.0122(8) 0.0097(7) 0.0067(7) 0.000 0.000 0.0018(6)
Zn8 0.0122(8) 0.0076(7) 0.0062(8) 0.000 0.000 0.0002(6)
Zn9 0.0082(8) 0.0105(8) 0.0059(7) 0.000 0.000 0.0021(6)
Zn10 0.0103(8) 0.0096(8) 0.0147(8) 0.000 0.000 -0.0009(6)
Zn11 0.0081(8) 0.0136(8) 0.0132(8) 0.000 0.000 -0.0015(6)
Zn12 0.0103(11) 0.0141(11) 0.0110(11) 0.000 0.000 0.0007(9)

loop_
_atom_type_symbol
_atom_type_description
_atom_type_scat_dispersion_real
_atom_type_scat_dispersion_imag
_atom_type_scat_source
Zn Zn 0.2839 1.4301 'International Tables Vol C Tables 4.2.6.8 and 6.1.1.4'
La La -0.2871 2.4523 'International Tables Vol C Tables 4.2.6.8 and 6.1.1.4'
Pb Pb -3.3944 10.1111 'International Tables Vol C Tables 4.2.6.8 and 6.1.1.4'

loop_
_geom_angle_atom_site_label_1
_geom_angle_atom_site_label_2
_geom_angle_atom_site_label_3
_geom_angle
_geom_angle_site_symmetry_1
_geom_angle_site_symmetry_3
Zn8 La1 Zn8 90.78(4) . 1_556
Zn8 La1 Zn9 109.15(4) . 1_556
Zn8 La1 Zn9 47.18(4) 1_556 1_556
Zn8 La1 Zn9 47.18(4) . .
Zn8 La1 Zn9 109.15(4) 1_556 .
Zn9 La1 Zn9 90.11(4) 1_556 .
Zn8 La1 Zn7 155.96(5) . 1_556
Zn8 La1 Zn7 85.01(3) 1_556 1_556
Zn9 La1 Zn7 52.09(4) 1_556 1_556
Zn9 La1 Zn7 112.33(4) . 1_556
Zn8 La1 Zn7 85.01(3) . .
Zn8 La1 Zn7 155.96(5) 1_556 .
Zn9 La1 Zn7 112.33(4) 1_556 .
Zn9 La1 Zn7 52.09(4) . .
Zn7 La1 Zn7 89.25(4) 1_556 .
Zn8 La1 Zn3 47.47(2) . .
Zn8 La1 Zn3 47.47(2) 1_556 .
Zn9 La1 Zn3 86.45(4) 1_556 .
Zn9 La1 Zn3 86.45(4) . .
Zn7 La1 Zn3 132.44(3) 1_556 .
Zn7 La1 Zn3 132.44(3) . .
Zn8 La1 Zn6 51.83(4) . .
Zn8 La1 Zn6 111.62(4) 1_556 .
Zn9 La1 Zn6 155.17(4) 1_556 .
Zn9 La1 Zn6 85.80(3) . .
Zn7 La1 Zn6 150.59(4) 1_556 .
Zn7 La1 Zn6 84.13(3) . .
Zn3 La1 Zn6 68.87(3) . .
Zn8 La1 Zn6 111.62(4) . 1_556
Zn8 La1 Zn6 51.83(4) 1_556 1_556
Zn9 La1 Zn6 85.80(3) 1_556 1_556
Zn9 La1 Zn6 155.17(4) . 1_556
Zn7 La1 Zn6 84.12(3) 1_556 1_556
Zn7 La1 Zn6 150.59(4) . 1_556
Zn3 La1 Zn6 68.87(3) . 1_556
Zn6 La1 Zn6 87.72(4) . 1_556
Zn8 La1 Zn4 118.63(3) . 3_546
Zn8 La1 Zn4 118.63(3) 1_556 3_546
Zn9 La1 Zn4 71.81(3) 1_556 3_546
Zn9 La1 Zn4 71.81(3) . 3_546
Zn7 La1 Zn4 46.04(2) 1_556 3_546
Zn7 La1 Zn4 46.04(2) . 3_546
Zn3 La1 Zn4 148.75(5) . 3_546
Zn6 La1 Zn4 129.21(3) . 3_546
Zn6 La1 Zn4 129.21(3) 1_556 3_546
Zn8 La1 Pb1 86.80(3) . .
Zn8 La1 Pb1 154.50(4) 1_556 .
Zn9 La1 Pb1 155.54(4) 1_556 .
Zn9 La1 Pb1 87.56(3) . .
Zn7 La1 Pb1 106.83(3) 1_556 .
Zn7 La1 Pb1 49.00(3) . .
Zn3 La1 Pb1 117.66(3) . .
Zn6 La1 Pb1 48.81(3) . .
Zn6 La1 Pb1 105.91(3) 1_556 .
Zn4 La1 Pb1 84.36(3) 3_546 .
Zn3 La2 Zn2 175.36(5) . 7_665
Zn3 La2 Zn5 105.26(5) . .
Zn2 La2 Zn5 70.10(4) 7_665 .
Zn3 La2 Zn1 95.79(3) . 7_666
Zn2 La2 Zn1 87.60(3) 7_665 7_666
Zn5 La2 Zn1 132.46(2) . 7_666
Zn3 La2 Pb1 95.79(3) . 7_666
Zn2 La2 Pb1 87.60(3) 7_665 7_666
Zn5 La2 Pb1 132.46(2) . 7_666
Zn1 La2 Pb1 0.000(14) 7_666 7_666
Zn3 La2 Zn1 95.79(3) . 7_665
Zn2 La2 Zn1 87.60(3) 7_665 7_665
Zn5 La2 Zn1 132.46(2) . 7_665
Zn1 La2 Zn1 85.51(3) 7_666 7_665
Pb1 La2 Zn1 85.51(3) 7_666 7_665
Zn3 La2 Pb1 95.79(3) . 7_665
Zn2 La2 Pb1 87.60(3) 7_665 7_665
Zn5 La2 Pb1 132.46(2) . 7_665
Zn1 La2 Pb1 85.51(3) 7_666 7_665
Pb1 La2 Pb1 85.51(3) 7_666 7_665
Zn1 La2 Pb1 0.000(14) 7_665 7_665
Zn3 La2 Zn8 46.32(3) . 1_556
Zn2 La2 Zn8 131.71(3) 7_665 1_556
Zn5 La2 Zn8 84.65(4) . 1_556
Zn1 La2 Zn8 79.98(3) 7_666 1_556
Pb1 La2 Zn8 79.98(3) 7_666 1_556
Zn1 La2 Zn8 136.74(4) 7_665 1_556
Pb1 La2 Zn8 136.74(4) 7_665 1_556
Zn3 La2 Zn8 46.32(3) . .
Zn2 La2 Zn8 131.71(3) 7_665 .
Zn5 La2 Zn8 84.64(4) . .
Zn1 La2 Zn8 136.74(4) 7_666 .
Pb1 La2 Zn8 136.74(4) 7_666 .
Zn1 La2 Zn8 79.98(3) 7_665 .
Pb1 La2 Zn8 79.98(3) 7_665 .
Zn8 La2 Zn8 83.30(4) 1_556 .
Zn3 La2 Zn9 83.91(4) . .
Zn2 La2 Zn9 92.61(4) 7_665 .
Zn5 La2 Zn9 46.18(2) . .
Zn1 La2 Zn9 178.28(2) 7_666 .
Pb1 La2 Zn9 178.28(2) 7_666 .
Zn1 La2 Zn9 96.20(2) 7_665 .
Pb1 La2 Zn9 96.20(2) 7_665 .
Zn8 La2 Zn9 98.63(4) 1_556 .
Zn8 La2 Zn9 43.73(3) . .
Zn3 La2 Zn9 83.90(4) . 1_556
Zn2 La2 Zn9 92.61(4) 7_665 1_556
Zn5 La2 Zn9 46.18(2) . 1_556
Zn1 La2 Zn9 96.20(2) 7_666 1_556
Pb1 La2 Zn9 96.20(2) 7_666 1_556
Zn1 La2 Zn9 178.28(2) 7_665 1_556
Pb1 La2 Zn9 178.28(2) 7_665 1_556
Zn8 La2 Zn9 43.73(3) 1_556 1_556
Zn8 La2 Zn9 98.63(4) . 1_556
Zn9 La2 Zn9 82.09(4) . 1_556
Zn3 La2 Zn6 136.75(2) . 7_666
Zn2 La2 Zn6 45.00(3) 7_665 7_666
Zn5 La2 Zn6 91.97(4) . 7_666
Zn1 La2 Zn6 47.08(3) 7_666 7_666
Pb1 La2 Zn6 47.08(3) 7_666 7_666
Zn1 La2 Zn6 101.14(3) 7_665 7_666
Pb1 La2 Zn6 101.14(3) 7_665 7_666
Zn8 La2 Zn6 98.17(3) 1_556 7_666
Zn8 La2 Zn6 176.18(4) . 7_666
Zn9 La2 Zn6 132.46(4) . 7_666
Zn9 La2 Zn6 80.19(3) 1_556 7_666
Zn5 La3 Zn5 92.36(5) 3_556 3
Zn5 La3 Zn2 148.57(5) 3_556 1_554
Zn5 La3 Zn2 79.19(4) 3 1_554
Zn5 La3 Zn2 79.19(4) 3_556 .
Zn5 La3 Zn2 148.57(5) 3 .
Zn2 La3 Zn2 92.33(5) 1_554 .
Zn5 La3 Zn6 126.71(3) 3_556 .
Zn5 La3 Zn6 126.71(3) 3 .
Zn2 La3 Zn6 48.19(2) 1_554 .
Zn2 La3 Zn6 48.19(2) . .
Zn5 La3 Zn10 105.84(4) 3_556 .
Zn5 La3 Zn10 105.84(4) 3 .
Zn2 La3 Zn10 105.59(4) 1_554 .
Zn2 La3 Zn10 105.59(4) . .
Zn6 La3 Zn10 97.09(4) . .
Zn5 La3 Zn3 84.47(3) 3_556 .
Zn5 La3 Zn3 157.99(5) 3 .
Zn2 La3 Zn3 114.07(4) 1_554 .
Zn2 La3 Zn3 52.02(4) . .
Zn6 La3 Zn3 70.66(4) . .
Zn10 La3 Zn3 54.78(3) . .
Zn5 La3 Zn3 157.98(5) 3_556 1_554
Zn5 La3 Zn3 84.47(3) 3 1_554
Zn2 La3 Zn3 52.02(4) 1_554 1_554
Zn2 La3 Zn3 114.07(4) . 1_554
Zn6 La3 Zn3 70.66(4) . 1_554
Zn10 La3 Zn3 54.78(3) . 1_554
Zn3 La3 Zn3 90.35(4) . 1_554
Zn5 La3 Zn4 52.91(4) 3_556 .
Zn5 La3 Zn4 114.86(4) 3 .
Zn2 La3 Zn4 156.96(5) 1_554 .
Zn2 La3 Zn4 84.09(3) . .
Zn6 La3 Zn4 117.60(3) . .
Zn10 La3 Zn4 54.23(3) . .
Zn3 La3 Zn4 47.13(4) . .
Zn3 La3 Zn4 109.01(4) 1_554 .
Zn5 La3 Zn4 114.86(4) 3_556 1_554
Zn5 La3 Zn4 52.91(4) 3 1_554
Zn2 La3 Zn4 84.09(3) 1_554 1_554
Zn2 La3 Zn4 156.97(5) . 1_554
Zn6 La3 Zn4 117.60(3) . 1_554
Zn10 La3 Zn4 54.23(3) . 1_554
Zn3 La3 Zn4 109.01(4) . 1_554
Zn3 La3 Zn4 47.13(4) 1_554 1_554
Zn4 La3 Zn4 90.35(5) . 1_554
Zn5 La3 Zn11 54.50(3) 3_556 3
Zn5 La3 Zn11 54.50(3) 3 3
Zn2 La3 Zn11 97.57(4) 1_554 3
Zn2 La3 Zn11 97.57(4) . 3
Zn6 La3 Zn11 116.70(5) . 3
Zn10 La3 Zn11 146.21(4) . 3
Zn3 La3 Zn11 134.81(2) . 3
Zn3 La3 Zn11 134.81(2) 1_554 3
Zn4 La3 Zn11 105.46(4) . 3
Zn4 La3 Zn11 105.46(4) 1_554 3
Zn5 La3 Zn11 97.61(4) 3_556 7_565
Zn5 La3 Zn11 97.61(4) 3 7_565
Zn2 La3 Zn11 54.45(3) 1_554 7_565
Zn2 La3 Zn11 54.45(3) . 7_565
Zn6 La3 Zn11 48.66(4) . 7_565
Zn10 La3 Zn11 145.75(4) . 7_565
Zn3 La3 Zn11 104.40(4) . 7_565
Zn3 La3 Zn11 104.40(4) 1_554 7_565
Zn4 La3 Zn11 134.83(2) . 7_565
Zn4 La3 Zn11 134.83(2) 1_554 7_565
Zn11 La3 Zn11 68.04(5) 3 7_565
Zn4 La4 Zn4 180.0 7_565 3_546
Zn4 La4 Pb1 93.52(2) 7_565 .
Zn4 La4 Pb1 86.48(2) 3_546 .
Zn4 La4 Zn1 86.48(2) 7_565 5
Zn4 La4 Zn1 93.52(2) 3_546 5
Pb1 La4 Zn1 95.42(2) . 5
Zn4 La4 Zn1 93.52(2) 7_565 1_556
Zn4 La4 Zn1 86.48(2) 3_546 1_556
Pb1 La4 Zn1 84.58(2) . 1_556
Zn1 La4 Zn1 180.000(17) 5 1_556
Zn4 La4 Pb1 93.52(2) 7_565 1_556
Zn4 La4 Pb1 86.48(2) 3_546 1_556
Pb1 La4 Pb1 84.58(2) . 1_556
Zn1 La4 Pb1 180.000(17) 5 1_556
Zn1 La4 Pb1 0.000(12) 1_556 1_556
Zn4 La4 Pb1 86.48(2) 7_565 5
Zn4 La4 Pb1 93.52(2) 3_546 5
Pb1 La4 Pb1 95.42(2) . 5
Zn1 La4 Pb1 0.000(12) 5 5
Zn1 La4 Pb1 180.0 1_556 5
Pb1 La4 Pb1 180.0 1_556 5
Zn4 La4 Zn1 86.48(2) 7_565 5_556
Zn4 La4 Zn1 93.52(2) 3_546 5_556
Pb1 La4 Zn1 180.0 . 5_556
Zn1 La4 Zn1 84.58(2) 5 5_556
Zn1 La4 Zn1 95.42(2) 1_556 5_556
Pb1 La4 Zn1 95.42(2) 1_556 5_556
Pb1 La4 Zn1 84.58(2) 5 5_556
Zn4 La4 Pb1 86.48(2) 7_565 5_556
Zn4 La4 Pb1 93.52(2) 3_546 5_556
Pb1 La4 Pb1 180.0 . 5_556
Zn1 La4 Pb1 84.58(2) 5 5_556
Zn1 La4 Pb1 95.42(2) 1_556 5_556
Pb1 La4 Pb1 95.42(2) 1_556 5_556
Pb1 La4 Pb1 84.58(2) 5 5_556
Zn1 La4 Pb1 0.00(2) 5_556 5_556
Zn4 La4 Zn7 44.73(2) 7_565 5
Zn4 La4 Zn7 135.27(2) 3_546 5
Pb1 La4 Zn7 79.19(2) . 5
Zn1 La4 Zn7 46.91(2) 5 5
Zn1 La4 Zn7 133.09(2) 1_556 5
Pb1 La4 Zn7 133.09(2) 1_556 5
Pb1 La4 Zn7 46.91(2) 5 5
Zn1 La4 Zn7 100.81(2) 5_556 5
Pb1 La4 Zn7 100.81(2) 5_556 5
Zn4 La4 Zn7 135.27(2) 7_565 1_556
Zn4 La4 Zn7 44.73(2) 3_546 1_556
Pb1 La4 Zn7 100.81(2) . 1_556
Zn1 La4 Zn7 133.09(2) 5 1_556
Zn1 La4 Zn7 46.91(2) 1_556 1_556
Pb1 La4 Zn7 46.91(2) 1_556 1_556
Pb1 La4 Zn7 133.09(2) 5 1_556
Zn1 La4 Zn7 79.19(2) 5_556 1_556
Pb1 La4 Zn7 79.19(2) 5_556 1_556
Zn7 La4 Zn7 180.0 5 1_556
Zn10 Pb1 Zn7 127.90(5) 7_565 .
Zn10 Pb1 Zn6 126.96(5) 7_565 .
Zn7 Pb1 Zn6 105.13(5) . .
Zn10 Pb1 La2 71.79(3) 7_565 7_565
Zn7 Pb1 La2 135.747(16) . 7_565
Zn6 Pb1 La2 69.94(3) . 7_565
Zn10 Pb1 La2 71.79(3) 7_565 7_564
Zn7 Pb1 La2 135.747(15) . 7_564
Zn6 Pb1 La2 69.94(3) . 7_564
La2 Pb1 La2 85.51(3) 7_565 7_564
Zn10 Pb1 La1 137.696(14) 7_565 .
Zn7 Pb1 La1 62.81(3) . .
Zn6 Pb1 La1 63.76(2) . .
La2 Pb1 La1 77.08(2) 7_565 .
La2 Pb1 La1 133.65(3) 7_564 .
Zn10 Pb1 La1 137.696(14) 7_565 1_554
Zn7 Pb1 La1 62.81(3) . 1_554
Zn6 Pb1 La1 63.76(2) . 1_554
La2 Pb1 La1 133.65(3) 7_565 1_554
La2 Pb1 La1 77.08(2) 7_564 1_554
La1 Pb1 La1 84.61(3) . 1_554
Zn10 Pb1 La4 72.98(2) 7_565 1_554
Zn7 Pb1 La4 69.13(2) . 1_554
Zn6 Pb1 La4 135.959(14) . 1_554
La2 Pb1 La4 144.76(2) 7_565 1_554
La2 Pb1 La4 84.44(2) 7_564 1_554
La1 Pb1 La4 131.84(2) . 1_554
La1 Pb1 La4 76.193(17) 1_554 1_554
Zn10 Pb1 La4 72.98(2) 7_565 .
Zn7 Pb1 La4 69.13(2) . .
Zn6 Pb1 La4 135.959(15) . .
La2 Pb1 La4 84.44(2) 7_565 .
La2 Pb1 La4 144.76(2) 7_564 .
La1 Pb1 La4 76.193(17) . .
La1 Pb1 La4 131.85(2) 1_554 .
La4 Pb1 La4 84.58(2) 1_554 .
Zn6 Zn2 Zn6 122.44(8) 1_556 .
Zn6 Zn2 Zn12 116.60(4) 1_556 .
Zn6 Zn2 Zn12 116.60(4) . .
Zn6 Zn2 Zn3 86.92(5) 1_556 .
Zn6 Zn2 Zn3 86.92(5) . .
Zn12 Zn2 Zn3 117.96(6) . .
Zn6 Zn2 Zn11 144.68(7) 1_556 7_565
Zn6 Zn2 Zn11 57.17(4) . 7_565
Zn12 Zn2 Zn11 61.85(4) . 7_565
Zn3 Zn2 Zn11 126.37(4) . 7_565
Zn6 Zn2 Zn11 57.17(4) 1_556 7_566
Zn6 Zn2 Zn11 144.68(7) . 7_566
Zn12 Zn2 Zn11 61.85(4) . 7_566
Zn3 Zn2 Zn11 126.37(4) . 7_566
Zn11 Zn2 Zn11 101.56(6) 7_565 7_566
Zn6 Zn2 La3 150.68(6) 1_556 .
Zn6 Zn2 La3 66.88(4) . .
Zn12 Zn2 La3 73.37(3) . .
Zn3 Zn2 La3 64.98(4) . .
Zn11 Zn2 La3 64.63(4) 7_565 .
Zn11 Zn2 La3 133.57(6) 7_566 .
Zn6 Zn2 La3 66.88(4) 1_556 1_556
Zn6 Zn2 La3 150.68(6) . 1_556
Zn12 Zn2 La3 73.37(3) . 1_556
Zn3 Zn2 La3 64.98(4) . 1_556
Zn11 Zn2 La3 133.57(6) 7_565 1_556
Zn11 Zn2 La3 64.63(4) 7_566 1_556
La3 Zn2 La3 92.33(5) . 1_556
Zn6 Zn2 La2 74.30(5) 1_556 7_565
Zn6 Zn2 La2 74.29(5) . 7_565
Zn12 Zn2 La2 102.67(5) . 7_565
Zn3 Zn2 La2 139.37(7) . 7_565
Zn11 Zn2 La2 72.11(4) 7_565 7_565
Zn11 Zn2 La2 72.11(4) 7_566 7_565
La3 Zn2 La2 132.70(3) . 7_565
La3 Zn2 La2 132.70(3) 1_556 7_565
Zn6 Zn2 La1 63.46(4) 1_556 .
Zn6 Zn2 La1 63.46(4) . .
Zn12 Zn2 La1 179.71(6) . .
Zn3 Zn2 La1 61.75(5) . .
Zn11 Zn2 La1 118.29(4) 7_565 .
Zn11 Zn2 La1 118.29(4) 7_566 .
La3 Zn2 La1 106.44(4) . .
La3 Zn2 La1 106.44(4) 1_556 .
La2 Zn2 La1 77.62(4) 7_565 .
Zn4 Zn3 Zn8 116.49(4) . 1_556
Zn4 Zn3 Zn8 116.49(4) . .
Zn8 Zn3 Zn8 121.74(8) 1_556 .
Zn4 Zn3 Zn2 105.36(7) . .
Zn8 Zn3 Zn2 94.00(5) 1_556 .
Zn8 Zn3 Zn2 94.00(5) . .
Zn4 Zn3 Zn10 63.57(4) . .
Zn8 Zn3 Zn10 141.57(7) 1_556 .
Zn8 Zn3 Zn10 55.69(4) . .
Zn2 Zn3 Zn10 123.85(4) . .
Zn4 Zn3 Zn10 63.57(4) . 1_556
Zn8 Zn3 Zn10 55.69(4) 1_556 1_556
Zn8 Zn3 Zn10 141.57(7) . 1_556
Zn2 Zn3 Zn10 123.85(4) . 1_556
Zn10 Zn3 Zn10 100.90(7) . 1_556
Zn4 Zn3 La2 106.04(6) . .
Zn8 Zn3 La2 71.91(4) 1_556 .
Zn8 Zn3 La2 71.91(4) . .
Zn2 Zn3 La2 148.60(7) . .
Zn10 Zn3 La2 71.66(4) . .
Zn10 Zn3 La2 71.66(4) 1_556 .
Zn4 Zn3 La3 66.43(4) . 1_556
Zn8 Zn3 La3 70.85(4) 1_556 1_556
Zn8 Zn3 La3 155.65(6) . 1_556
Zn2 Zn3 La3 63.00(4) . 1_556
Zn10 Zn3 La3 129.29(6) . 1_556
Zn10 Zn3 La3 62.58(4) 1_556 1_556
La2 Zn3 La3 131.95(3) . 1_556
Zn4 Zn3 La3 66.44(4) . .
Zn8 Zn3 La3 155.65(6) 1_556 .
Zn8 Zn3 La3 70.85(4) . .
Zn2 Zn3 La3 63.00(4) . .
Zn10 Zn3 La3 62.58(4) . .
Zn10 Zn3 La3 129.29(6) 1_556 .
La2 Zn3 La3 131.95(3) . .
La3 Zn3 La3 90.35(4) 1_556 .
Zn4 Zn3 La1 174.93(7) . .
Zn8 Zn3 La1 64.72(4) 1_556 .
Zn8 Zn3 La1 64.72(4) . .
Zn2 Zn3 La1 69.57(5) . .
Zn10 Zn3 La1 118.92(4) . .
Zn10 Zn3 La1 118.92(4) 1_556 .
La2 Zn3 La1 79.03(4) . .
La3 Zn3 La1 110.30(4) 1_556 .
La3 Zn3 La1 110.30(4) . .
Zn3 Zn4 Zn7 116.64(4) . 3_556
Zn3 Zn4 Zn7 116.64(4) . 3
Zn7 Zn4 Zn7 124.41(8) 3_556 3
Zn3 Zn4 Zn5 104.63(7) . 3_556
Zn7 Zn4 Zn5 90.61(5) 3_556 3_556
Zn7 Zn4 Zn5 90.61(5) 3 3_556
Zn3 Zn4 Zn10 64.65(4) . 1_556
Zn7 Zn4 Zn10 56.27(4) 3_556 1_556
Zn7 Zn4 Zn10 145.23(7) 3 1_556
Zn5 Zn4 Zn10 123.56(4) 3_556 1_556
Zn3 Zn4 Zn10 64.65(4) . .
Zn7 Zn4 Zn10 145.23(7) 3_556 .
Zn7 Zn4 Zn10 56.27(4) 3 .
Zn5 Zn4 Zn10 123.56(4) 3_556 .
Zn10 Zn4 Zn10 102.19(7) 1_556 .
Zn3 Zn4 La4 109.78(6) . 3_556
Zn7 Zn4 La4 74.20(5) 3_556 3_556
Zn7 Zn4 La4 74.20(5) 3 3_556
Zn5 Zn4 La4 145.59(6) 3_556 3_556
Zn10 Zn4 La4 73.29(4) 1_556 3_556
Zn10 Zn4 La4 73.29(4) . 3_556
Zn3 Zn4 La3 66.44(4) . 1_556
Zn7 Zn4 La3 68.05(4) 3_556 1_556
Zn7 Zn4 La3 151.77(7) 3 1_556
Zn5 Zn4 La3 62.56(4) 3_556 1_556
Zn10 Zn4 La3 62.86(4) 1_556 1_556
Zn10 Zn4 La3 130.36(6) . 1_556
La4 Zn4 La3 132.98(3) 3_556 1_556
Zn3 Zn4 La3 66.44(4) . .
Zn7 Zn4 La3 151.77(7) 3_556 .
Zn7 Zn4 La3 68.05(4) 3 .
Zn5 Zn4 La3 62.56(4) 3_556 .
Zn10 Zn4 La3 130.36(6) 1_556 .
Zn10 Zn4 La3 62.86(4) . .
La4 Zn4 La3 132.98(3) 3_556 .
La3 Zn4 La3 90.35(5) 1_556 .
Zn3 Zn4 La1 170.87(7) . 3_556
Zn7 Zn4 La1 65.01(4) 3_556 3_556
Zn7 Zn4 La1 65.01(4) 3 3_556
Zn5 Zn4 La1 66.24(5) 3_556 3_556
Zn10 Zn4 La1 119.71(4) 1_556 3_556
Zn10 Zn4 La1 119.71(4) . 3_556
La4 Zn4 La1 79.35(4) 3_556 3_556
La3 Zn4 La1 107.61(4) 1_556 3_556
La3 Zn4 La1 107.61(4) . 3_556
Zn9 Zn5 Zn9 120.00(8) . 1_556
Zn9 Zn5 Zn12 116.79(4) . 3_546
Zn9 Zn5 Zn12 116.79(4) 1_556 3_546
Zn9 Zn5 Zn4 89.32(5) . 3_546
Zn9 Zn5 Zn4 89.32(5) 1_556 3_546
Zn12 Zn5 Zn4 117.00(6) 3_546 3_546
Zn9 Zn5 Zn11 142.70(7) . 1_556
Zn9 Zn5 Zn11 56.60(4) 1_556 1_556
Zn12 Zn5 Zn11 61.84(4) 3_546 1_556
Zn4 Zn5 Zn11 125.84(4) 3_546 1_556
Zn9 Zn5 Zn11 56.60(4) . .
Zn9 Zn5 Zn11 142.70(7) 1_556 .
Zn12 Zn5 Zn11 61.84(4) 3_546 .
Zn4 Zn5 Zn11 125.84(4) 3_546 .
Zn11 Zn5 Zn11 101.98(7) 1_556 .
Zn9 Zn5 La3 68.98(4) . 3_545
Zn9 Zn5 La3 153.00(7) 1_556 3_545
Zn12 Zn5 La3 73.25(3) 3_546 3_545
Zn4 Zn5 La3 64.53(3) 3_546 3_545
Zn11 Zn5 La3 133.38(6) 1_556 3_545
Zn11 Zn5 La3 64.25(3) . 3_545
Zn9 Zn5 La3 153.00(7) . 3_546
Zn9 Zn5 La3 68.98(4) 1_556 3_546
Zn12 Zn5 La3 73.25(3) 3_546 3_546
Zn4 Zn5 La3 64.53(3) 3_546 3_546
Zn11 Zn5 La3 64.25(3) 1_556 3_546
Zn11 Zn5 La3 133.38(6) . 3_546
La3 Zn5 La3 92.36(5) 3_545 3_546
Zn9 Zn5 La2 72.10(4) . .
Zn9 Zn5 La2 72.10(4) 1_556 .
Zn12 Zn5 La2 102.28(5) 3_546 .
Zn4 Zn5 La2 140.71(6) 3_546 .
Zn11 Zn5 La2 72.14(4) 1_556 .
Zn11 Zn5 La2 72.14(4) . .
La3 Zn5 La2 132.57(3) 3_545 .
La3 Zn5 La2 132.57(3) 3_546 .
Zn9 Zn5 La1 62.98(4) . .
Zn9 Zn5 La1 62.98(4) 1_556 .
Zn12 Zn5 La1 179.03(6) 3_546 .
Zn4 Zn5 La1 63.96(5) 3_546 .
Zn11 Zn5 La1 117.70(4) 1_556 .
Zn11 Zn5 La1 117.70(4) . .
La3 Zn5 La1 107.39(4) 3_545 .
La3 Zn5 La1 107.39(4) 3_546 .
La2 Zn5 La1 76.75(4) . .
Zn2 Zn6 Zn2 122.44(8) . 1_554
Zn2 Zn6 Zn11 67.87(5) . 7_565
Zn2 Zn6 Zn11 67.87(5) 1_554 7_565
Zn2 Zn6 Pb1 115.94(4) . .
Zn2 Zn6 Pb1 115.94(4) 1_554 .
Zn11 Zn6 Pb1 116.82(6) 7_565 .
Zn2 Zn6 Zn8 93.21(5) . .
Zn2 Zn6 Zn8 93.21(5) 1_554 .
Zn11 Zn6 Zn8 135.18(7) 7_565 .
Pb1 Zn6 Zn8 108.00(6) . .
Zn2 Zn6 La3 64.92(4) . .
Zn2 Zn6 La3 64.92(4) 1_554 .
Zn11 Zn6 La3 66.81(5) 7_565 .
Pb1 Zn6 La3 176.37(6) . .
Zn8 Zn6 La3 68.37(5) . .
Zn2 Zn6 La1 153.89(6) . 1_554
Zn2 Zn6 La1 71.54(4) 1_554 1_554
Zn11 Zn6 La1 135.88(2) 7_565 1_554
Pb1 Zn6 La1 67.43(3) . 1_554
Zn8 Zn6 La1 62.49(3) . 1_554
La3 Zn6 La1 110.15(4) . 1_554
Zn2 Zn6 La1 71.54(4) . .
Zn2 Zn6 La1 153.88(6) 1_554 .
Zn11 Zn6 La1 135.88(2) 7_565 .
Pb1 Zn6 La1 67.43(3) . .
Zn8 Zn6 La1 62.49(3) . .
La3 Zn6 La1 110.15(4) . .
La1 Zn6 La1 87.72(4) 1_554 .
Zn2 Zn6 La2 129.74(6) . 7_564
Zn2 Zn6 La2 60.70(4) 1_554 7_564
Zn11 Zn6 La2 69.85(4) 7_565 7_564
Pb1 Zn6 La2 62.98(3) . 7_564
Zn8 Zn6 La2 136.55(3) . 7_564
La3 Zn6 La2 119.50(4) . 7_564
La1 Zn6 La2 75.84(3) 1_554 7_564
La1 Zn6 La2 130.36(5) . 7_564
Zn2 Zn6 La2 60.70(4) . 7_565
Zn2 Zn6 La2 129.74(6) 1_554 7_565
Zn11 Zn6 La2 69.85(4) 7_565 7_565
Pb1 Zn6 La2 62.98(3) . 7_565
Zn8 Zn6 La2 136.55(3) . 7_565
La3 Zn6 La2 119.50(4) . 7_565
La1 Zn6 La2 130.36(5) 1_554 7_565
La1 Zn6 La2 75.84(3) . 7_565
La2 Zn6 La2 80.16(4) 7_564 7_565
Zn4 Zn7 Zn4 124.41(8) 3_545 3_546
Zn4 Zn7 Zn10 68.69(4) 3_545 3_545
Zn4 Zn7 Zn10 68.69(4) 3_546 3_545
Zn4 Zn7 Pb1 115.86(4) 3_545 .
Zn4 Zn7 Pb1 115.86(4) 3_546 .
Zn10 Zn7 Pb1 120.47(7) 3_545 .
Zn4 Zn7 Zn9 90.46(5) 3_545 .
Zn4 Zn7 Zn9 90.46(5) 3_546 .
Zn10 Zn7 Zn9 129.80(7) 3_545 .
Pb1 Zn7 Zn9 109.72(6) . .
Zn4 Zn7 La1 152.08(6) 3_545 .
Zn4 Zn7 La1 68.95(4) 3_546 .
Zn10 Zn7 La1 135.36(2) 3_545 .
Pb1 Zn7 La1 68.19(3) . .
Zn9 Zn7 La1 63.52(3) . .
Zn4 Zn7 La1 68.95(4) 3_545 1_554
Zn4 Zn7 La1 152.08(6) 3_546 1_554
Zn10 Zn7 La1 135.37(2) 3_545 1_554
Pb1 Zn7 La1 68.18(3) . 1_554
Zn9 Zn7 La1 63.52(3) . 1_554
La1 Zn7 La1 89.25(4) . 1_554
Zn4 Zn7 La3 65.23(4) 3_545 3_545
Zn4 Zn7 La3 65.23(4) 3_546 3_545
Zn10 Zn7 La3 64.85(5) 3_545 3_545
Pb1 Zn7 La3 174.67(6) . 3_545
Zn9 Zn7 La3 64.95(5) . 3_545
La1 Zn7 La3 108.28(4) . 3_545
La1 Zn7 La3 108.28(4) 1_554 3_545
Zn4 Zn7 La4 61.07(4) 3_545 1_554
Zn4 Zn7 La4 131.38(6) 3_546 1_554
Zn10 Zn7 La4 71.66(4) 3_545 1_554
Pb1 Zn7 La4 63.97(3) . 1_554
Zn9 Zn7 La4 137.31(2) . 1_554
La1 Zn7 La4 132.06(5) . 1_554
La1 Zn7 La4 76.16(2) 1_554 1_554
La3 Zn7 La4 119.66(3) 3_545 1_554
Zn4 Zn7 La4 131.38(6) 3_545 .
Zn4 Zn7 La4 61.07(4) 3_546 .
Zn10 Zn7 La4 71.66(4) 3_545 .
Pb1 Zn7 La4 63.97(3) . .
Zn9 Zn7 La4 137.31(2) . .
La1 Zn7 La4 76.16(2) . .
La1 Zn7 La4 132.06(5) 1_554 .
La3 Zn7 La4 119.66(3) 3_545 .
La4 Zn7 La4 80.64(4) 1_554 .
Zn9 Zn8 Zn3 118.49(4) . 1_554
Zn9 Zn8 Zn3 118.50(4) . .
Zn3 Zn8 Zn3 121.74(8) 1_554 .
Zn9 Zn8 Zn10 126.28(7) . .
Zn3 Zn8 Zn10 68.88(5) 1_554 .
Zn3 Zn8 Zn10 68.88(5) . .
Zn9 Zn8 Zn6 109.96(7) . .
Zn3 Zn8 Zn6 85.87(5) 1_554 .
Zn3 Zn8 Zn6 85.87(5) . .
Zn10 Zn8 Zn6 123.76(7) . .
Zn9 Zn8 La1 66.79(4) . 1_554
Zn3 Zn8 La1 67.81(4) 1_554 1_554
Zn3 Zn8 La1 150.01(6) . 1_554
Zn10 Zn8 La1 134.57(2) . 1_554
Zn6 Zn8 La1 65.68(4) . 1_554
Zn9 Zn8 La1 66.79(4) . .
Zn3 Zn8 La1 150.01(6) 1_554 .
Zn3 Zn8 La1 67.81(4) . .
Zn10 Zn8 La1 134.57(2) . .
Zn6 Zn8 La1 65.68(4) . .
La1 Zn8 La1 90.78(4) 1_554 .
Zn9 Zn8 La3 170.94(7) . .
Zn3 Zn8 La3 62.88(4) 1_554 .
Zn3 Zn8 La3 62.88(4) . .
Zn10 Zn8 La3 62.78(5) . .
Zn6 Zn8 La3 60.98(4) . .
La1 Zn8 La3 107.32(4) 1_554 .
La1 Zn8 La3 107.32(4) . .
Zn9 Zn8 La2 69.00(4) . .
Zn3 Zn8 La2 133.48(6) 1_554 .
Zn3 Zn8 La2 61.78(4) . .
Zn10 Zn8 La2 71.55(4) . .
Zn6 Zn8 La2 137.61(2) . .
La1 Zn8 La2 135.48(5) 1_554 .
La1 Zn8 La2 76.51(3) . .
La3 Zn8 La2 117.21(4) . .
Zn9 Zn8 La2 69.00(4) . 1_554
Zn3 Zn8 La2 61.78(4) 1_554 1_554
Zn3 Zn8 La2 133.48(6) . 1_554
Zn10 Zn8 La2 71.55(4) . 1_554
Zn6 Zn8 La2 137.61(2) . 1_554
La1 Zn8 La2 76.51(3) 1_554 1_554
La1 Zn8 La2 135.48(5) . 1_554
La3 Zn8 La2 117.21(4) . 1_554
La2 Zn8 La2 83.30(4) . 1_554
Zn8 Zn9 Zn5 118.69(4) . 1_554
Zn8 Zn9 Zn5 118.69(4) . .
Zn5 Zn9 Zn5 120.01(8) 1_554 .
Zn8 Zn9 Zn11 123.88(7) . .
Zn5 Zn9 Zn11 67.44(4) 1_554 .
Zn5 Zn9 Zn11 67.44(4) . .
Zn8 Zn9 Zn7 107.18(7) . .
Zn5 Zn9 Zn7 89.52(5) 1_554 .
Zn5 Zn9 Zn7 89.52(5) . .
Zn11 Zn9 Zn7 128.94(7) . .
Zn8 Zn9 La1 66.03(4) . .
Zn5 Zn9 La1 152.72(6) 1_554 .
Zn5 Zn9 La1 70.29(4) . .
Zn11 Zn9 La1 134.93(2) . .
Zn7 Zn9 La1 64.40(3) . .
Zn8 Zn9 La1 66.03(4) . 1_554
Zn5 Zn9 La1 70.29(4) 1_554 1_554
Zn5 Zn9 La1 152.72(6) . 1_554
Zn11 Zn9 La1 134.93(2) . 1_554
Zn7 Zn9 La1 64.40(3) . 1_554
La1 Zn9 La1 90.11(4) . 1_554
Zn8 Zn9 La3 171.21(7) . 3_545
Zn5 Zn9 La3 63.06(4) 1_554 3_545
Zn5 Zn9 La3 63.06(4) . 3_545
Zn11 Zn9 La3 64.91(4) . 3_545
Zn7 Zn9 La3 64.03(4) . 3_545
La1 Zn9 La3 108.25(4) . 3_545
La1 Zn9 La3 108.25(4) 1_554 3_545
Zn8 Zn9 La2 67.28(4) . .
Zn5 Zn9 La2 131.58(6) 1_554 .
Zn5 Zn9 La2 61.72(4) . .
Zn11 Zn9 La2 71.19(4) . .
Zn7 Zn9 La2 137.14(2) . .
La1 Zn9 La2 75.68(3) . .
La1 Zn9 La2 133.01(5) 1_554 .
La3 Zn9 La2 118.73(4) 3_545 .
Zn8 Zn9 La2 67.28(4) . 1_554
Zn5 Zn9 La2 61.72(4) 1_554 1_554
Zn5 Zn9 La2 131.58(6) . 1_554
Zn11 Zn9 La2 71.19(4) . 1_554
Zn7 Zn9 La2 137.14(2) . 1_554
La1 Zn9 La2 133.01(5) . 1_554
La1 Zn9 La2 75.68(3) 1_554 1_554
La3 Zn9 La2 118.73(4) 3_545 1_554
La2 Zn9 La2 82.09(4) . 1_554
Zn7 Zn10 Zn8 138.47(8) 3 .
Zn7 Zn10 Zn1 111.62(6) 3 7_665
Zn8 Zn10 Zn1 109.90(6) . 7_665
Zn7 Zn10 Pb1 111.62(6) 3 7_665
Zn8 Zn10 Pb1 109.90(6) . 7_665
Zn1 Zn10 Pb1 0.00(2) 7_665 7_665
Zn7 Zn10 Zn4 55.04(4) 3 .
Zn8 Zn10 Zn4 104.98(5) . .
Zn1 Zn10 Zn4 116.75(4) 7_665 .
Pb1 Zn10 Zn4 116.75(4) 7_665 .
Zn7 Zn10 Zn4 55.04(4) 3 1_554
Zn8 Zn10 Zn4 104.98(5) . 1_554
Zn1 Zn10 Zn4 116.75(4) 7_665 1_554
Pb1 Zn10 Zn4 116.75(4) 7_665 1_554
Zn4 Zn10 Zn4 102.19(7) . 1_554
Zn7 Zn10 Zn3 103.49(5) 3 1_554
Zn8 Zn10 Zn3 55.43(4) . 1_554
Zn1 Zn10 Zn3 117.70(4) 7_665 1_554
Pb1 Zn10 Zn3 117.70(4) 7_665 1_554
Zn4 Zn10 Zn3 125.55(6) . 1_554
Zn4 Zn10 Zn3 51.78(4) 1_554 1_554
Zn7 Zn10 Zn3 103.49(5) 3 .
Zn8 Zn10 Zn3 55.43(4) . .
Zn1 Zn10 Zn3 117.70(4) 7_665 .
Pb1 Zn10 Zn3 117.70(4) 7_665 .
Zn4 Zn10 Zn3 51.78(4) . .
Zn4 Zn10 Zn3 125.54(6) 1_554 .
Zn3 Zn10 Zn3 100.90(7) 1_554 .
Zn7 Zn10 La3 67.69(5) 3 .
Zn8 Zn10 La3 70.79(5) . .
Zn1 Zn10 La3 179.31(6) 7_665 .
Pb1 Zn10 La3 179.31(6) 7_665 .
Zn4 Zn10 La3 62.91(4) . .
Zn4 Zn10 La3 62.91(4) 1_554 .
Zn3 Zn10 La3 62.64(4) 1_554 .
Zn3 Zn10 La3 62.64(4) . .
Zn7 Zn10 La2 138.33(3) 3 1_554
Zn8 Zn10 La2 64.79(4) . 1_554
Zn1 Zn10 La2 62.48(3) 7_665 1_554
Pb1 Zn10 La2 62.48(3) 7_665 1_554
Zn4 Zn10 La2 166.62(5) . 1_554
Zn4 Zn10 La2 89.22(3) 1_554 1_554
Zn3 Zn10 La2 57.05(3) 1_554 1_554
Zn3 Zn10 La2 115.69(5) . 1_554
La3 Zn10 La2 118.00(4) . 1_554
Zn7 Zn10 La2 138.33(3) 3 .
Zn8 Zn10 La2 64.78(4) . .
Zn1 Zn10 La2 62.48(3) 7_665 .
Pb1 Zn10 La2 62.48(3) 7_665 .
Zn4 Zn10 La2 89.22(3) . .
Zn4 Zn10 La2 166.62(5) 1_554 .
Zn3 Zn10 La2 115.69(5) 1_554 .
Zn3 Zn10 La2 57.05(3) . .
La3 Zn10 La2 118.00(4) . .
La2 Zn10 La2 78.66(4) 1_554 .
Zn7 Zn10 La4 65.75(4) 3 3_556
Zn8 Zn10 La4 138.57(3) . 3_556
Zn1 Zn10 La4 62.04(3) 7_665 3_556
Pb1 Zn10 La4 62.04(3) 7_665 3_556
Zn4 Zn10 La4 56.80(3) . 3_556
Zn4 Zn10 La4 114.82(5) 1_554 3_556
Zn3 Zn10 La4 166.00(5) 1_554 3_556
Zn3 Zn10 La4 90.67(3) . 3_556
La3 Zn10 La4 117.47(4) . 3_556
La2 Zn10 La4 124.52(4) 1_554 3_556
La2 Zn10 La4 77.22(3) . 3_556
Zn9 Zn11 Zn6 116.15(7) . 7_665
Zn9 Zn11 Zn12 110.23(4) . 3_545
Zn6 Zn11 Zn12 108.32(4) 7_665 3_545
Zn9 Zn11 Zn12 110.23(4) . 3_546
Zn6 Zn11 Zn12 108.32(4) 7_665 3_546
Zn12 Zn11 Zn12 102.73(5) 3_545 3_546
Zn9 Zn11 Zn5 55.95(4) . .
Zn6 Zn11 Zn5 120.33(4) 7_665 .
Zn12 Zn11 Zn5 130.62(6) 3_545 .
Zn12 Zn11 Zn5 55.74(3) 3_546 .
Zn9 Zn11 Zn5 55.95(4) . 1_554
Zn6 Zn11 Zn5 120.33(4) 7_665 1_554
Zn12 Zn11 Zn5 55.74(3) 3_545 1_554
Zn12 Zn11 Zn5 130.62(6) 3_546 1_554
Zn5 Zn11 Zn5 101.98(7) . 1_554
Zn9 Zn11 Zn2 119.40(5) . 7_665
Zn6 Zn11 Zn2 54.96(4) 7_665 7_665
Zn12 Zn11 Zn2 129.99(6) 3_545 7_665
Zn12 Zn11 Zn2 55.41(3) 3_546 7_665
Zn5 Zn11 Zn2 77.73(4) . 7_665
Zn5 Zn11 Zn2 172.51(7) 1_554 7_665
Zn9 Zn11 Zn2 119.40(5) . 7_664
Zn6 Zn11 Zn2 54.96(4) 7_665 7_664
Zn12 Zn11 Zn2 55.41(3) 3_545 7_664
Zn12 Zn11 Zn2 129.99(6) 3_546 7_664
Zn5 Zn11 Zn2 172.51(7) . 7_664
Zn5 Zn11 Zn2 77.73(4) 1_554 7_664
Zn2 Zn11 Zn2 101.56(6) 7_665 7_664
Zn9 Zn11 La3 67.37(5) . 3_545
Zn6 Zn11 La3 176.48(7) 7_665 3_545
Zn12 Zn11 La3 69.71(3) 3_545 3_545
Zn12 Zn11 La3 69.71(3) 3_546 3_545
Zn5 Zn11 La3 61.25(4) . 3_545
Zn5 Zn11 La3 61.25(4) 1_554 3_545
Zn2 Zn11 La3 123.83(4) 7_665 3_545
Zn2 Zn11 La3 123.83(4) 7_664 3_545
Zn9 Zn11 La3 179.33(7) . 7_665
Zn6 Zn11 La3 64.52(5) 7_665 7_665
Zn12 Zn11 La3 69.40(3) 3_545 7_665
Zn12 Zn11 La3 69.40(3) 3_546 7_665
Zn5 Zn11 La3 123.81(4) . 7_665
Zn5 Zn11 La3 123.81(4) 1_554 7_665
Zn2 Zn11 La3 60.91(4) 7_665 7_665
Zn2 Zn11 La3 60.91(4) 7_664 7_665
La3 Zn11 La3 111.96(5) 3_545 7_665
Zn9 Zn11 La2 64.99(4) . .
Zn6 Zn11 La2 66.44(4) 7_665 .
Zn12 Zn11 La2 167.58(4) 3_545 .
Zn12 Zn11 La2 89.68(2) 3_546 .
Zn5 Zn11 La2 57.50(3) . .
Zn5 Zn11 La2 116.08(5) 1_554 .
Zn2 Zn11 La2 57.33(3) 7_665 .
Zn2 Zn11 La2 115.74(5) 7_664 .
La3 Zn11 La2 116.09(4) 3_545 .
La3 Zn11 La2 115.49(4) 7_665 .
Zn9 Zn11 La2 64.99(4) . 1_554
Zn6 Zn11 La2 66.44(4) 7_665 1_554
Zn12 Zn11 La2 89.68(2) 3_545 1_554
Zn12 Zn11 La2 167.58(4) 3_546 1_554
Zn5 Zn11 La2 116.08(5) . 1_554
Zn5 Zn11 La2 57.50(3) 1_554 1_554
Zn2 Zn11 La2 115.74(5) 7_665 1_554
Zn2 Zn11 La2 57.33(3) 7_664 1_554
La3 Zn11 La2 116.09(4) 3_545 1_554
La3 Zn11 La2 115.49(4) 7_665 1_554
La2 Zn11 La2 77.90(4) . 1_554
Zn2 Zn12 Zn2 180.0 . 5_566
Zn2 Zn12 Zn5 84.95(5) . 7_565
Zn2 Zn12 Zn5 95.05(5) 5_566 7_565
Zn2 Zn12 Zn5 95.05(5) . 3_556
Zn2 Zn12 Zn5 84.95(5) 5_566 3_556
Zn5 Zn12 Zn5 180.00(5) 7_565 3_556
Zn2 Zn12 Zn11 62.74(3) . 7_565
Zn2 Zn12 Zn11 117.26(3) 5_566 7_565
Zn5 Zn12 Zn11 62.41(3) 7_565 7_565
Zn5 Zn12 Zn11 117.59(3) 3_556 7_565
Zn2 Zn12 Zn11 117.26(3) . 3_556
Zn2 Zn12 Zn11 62.74(3) 5_566 3_556
Zn5 Zn12 Zn11 117.59(3) 7_565 3_556
Zn5 Zn12 Zn11 62.41(3) 3_556 3_556
Zn11 Zn12 Zn11 180.00(5) 7_565 3_556
Zn2 Zn12 Zn11 62.74(3) . 7_566
Zn2 Zn12 Zn11 117.26(3) 5_566 7_566
Zn5 Zn12 Zn11 62.41(3) 7_565 7_566
Zn5 Zn12 Zn11 117.59(3) 3_556 7_566
Zn11 Zn12 Zn11 102.73(5) 7_565 7_566
Zn11 Zn12 Zn11 77.27(5) 3_556 7_566
Zn2 Zn12 Zn11 117.26(3) . 3
Zn2 Zn12 Zn11 62.74(3) 5_566 3
Zn5 Zn12 Zn11 117.59(3) 7_565 3
Zn5 Zn12 Zn11 62.41(3) 3_556 3
Zn11 Zn12 Zn11 77.27(5) 7_565 3
Zn11 Zn12 Zn11 102.73(5) 3_556 3
Zn11 Zn12 Zn11 180.00(5) 7_566 3
Zn2 Zn12 La3 58.99(2) . .
Zn2 Zn12 La3 121.02(2) 5_566 .
Zn5 Zn12 La3 121.10(3) 7_565 .
Zn5 Zn12 La3 58.90(3) 3_556 .
Zn11 Zn12 La3 59.96(3) 7_565 .
Zn11 Zn12 La3 120.04(3) 3_556 .
Zn11 Zn12 La3 120.49(3) 7_566 .
Zn11 Zn12 La3 59.51(3) 3 .
Zn2 Zn12 La3 121.01(2) . 5_565
Zn2 Zn12 La3 58.98(2) 5_566 5_565
Zn5 Zn12 La3 58.90(3) 7_565 5_565
Zn5 Zn12 La3 121.10(3) 3_556 5_565
Zn11 Zn12 La3 59.51(3) 7_565 5_565
Zn11 Zn12 La3 120.49(3) 3_556 5_565
Zn11 Zn12 La3 120.04(3) 7_566 5_565
Zn11 Zn12 La3 59.96(3) 3 5_565
La3 Zn12 La3 99.64(2) . 5_565
Zn2 Zn12 La3 58.99(2) . 1_556
Zn2 Zn12 La3 121.02(2) 5_566 1_556
Zn5 Zn12 La3 121.10(3) 7_565 1_556
Zn5 Zn12 La3 58.90(3) 3_556 1_556
Zn11 Zn12 La3 120.49(3) 7_565 1_556
Zn11 Zn12 La3 59.51(3) 3_556 1_556
Zn11 Zn12 La3 59.96(3) 7_566 1_556
Zn11 Zn12 La3 120.04(3) 3 1_556
La3 Zn12 La3 80.36(2) . 1_556
La3 Zn12 La3 180.0 5_565 1_556
Zn2 Zn12 La3 121.01(2) . 5_566
Zn2 Zn12 La3 58.98(2) 5_566 5_566
Zn5 Zn12 La3 58.90(3) 7_565 5_566
Zn5 Zn12 La3 121.10(3) 3_556 5_566
Zn11 Zn12 La3 120.04(3) 7_565 5_566
Zn11 Zn12 La3 59.96(3) 3_556 5_566
Zn11 Zn12 La3 59.51(3) 7_566 5_566
Zn11 Zn12 La3 120.49(3) 3 5_566
La3 Zn12 La3 180.0 . 5_566
La3 Zn12 La3 80.36(2) 5_565 5_566
La3 Zn12 La3 99.64(2) 1_556 5_566

loop_
_geom_bond_atom_site_label_1
_geom_bond_atom_site_label_2
_geom_bond_distance
_geom_bond_site_symmetry_2
La1 Zn8 3.1839(12) .
La1 Zn8 3.1839(12) 1_556
La1 Zn9 3.2024(12) 1_556
La1 Zn9 3.2024(12) .
La1 Zn7 3.2266(12) 1_556
La1 Zn7 3.2266(12) .
La1 Zn3 3.2604(18) .
La1 Zn6 3.2713(12) .
La1 Zn6 3.2713(12) 1_556
La1 Zn4 3.3221(19) 3_546
La1 Pb1 3.3677(9) .
La2 Zn3 3.1616(18) .
La2 Zn2 3.1894(17) 7_665
La2 Zn5 3.1947(18) .
La2 Zn1 3.3389(8) 7_666
La2 Pb1 3.3389(8) 7_666
La2 Zn1 3.3389(8) 7_665
La2 Pb1 3.3389(8) 7_665
La2 Zn8 3.4107(14) 1_556
La2 Zn8 3.4107(14) .
La2 Zn9 3.4519(13) .
La2 Zn9 3.4519(13) 1_556
La2 Zn6 3.5206(14) 7_666
La3 Zn5 3.1415(12) 3_556
La3 Zn5 3.1415(12) 3
La3 Zn2 3.1423(12) 1_554
La3 Zn2 3.1423(12) .
La3 Zn6 3.1908(17) .
La3 Zn10 3.1943(18) .
La3 Zn3 3.1959(12) .
La3 Zn3 3.1959(12) 1_554
La3 Zn4 3.1959(13) .
La3 Zn4 3.1959(13) 1_554
La3 Zn11 3.2276(17) 3
La3 Zn11 3.2491(18) 7_565
La4 Zn4 3.1861(17) 7_565
La4 Zn4 3.1861(17) 3_546
La4 Pb1 3.3686(7) .
La4 Zn1 3.3687(7) 5
La4 Zn1 3.3687(7) 1_556
La4 Pb1 3.3687(7) 1_556
La4 Pb1 3.3687(7) 5
La4 Zn1 3.3687(7) 5_556
La4 Pb1 3.3687(7) 5_556
La4 Zn7 3.5030(13) 5
La4 Zn7 3.5030(13) 1_556
Pb1 Zn10 2.6955(17) 7_565
Pb1 Zn7 2.7378(16) .
Pb1 Zn6 2.7446(16) .
Pb1 La2 3.3389(8) 7_565
Pb1 La2 3.3389(8) 7_564
Pb1 La1 3.3677(8) 1_554
Pb1 La4 3.3686(7) 1_554
Zn2 Zn6 2.5860(11) 1_556
Zn2 Zn6 2.5861(11) .
Zn2 Zn12 2.7094(16) .
Zn2 Zn3 2.780(2) .
Zn2 Zn11 2.9257(14) 7_565
Zn2 Zn11 2.9257(14) 7_566
Zn2 La3 3.1423(12) 1_556
Zn2 La2 3.1894(17) 7_565
Zn3 Zn4 2.555(2) .
Zn3 Zn8 2.5948(11) 1_556
Zn3 Zn8 2.5949(11) .
Zn3 Zn10 2.9396(14) .
Zn3 Zn10 2.9396(14) 1_556
Zn3 La3 3.1959(12) 1_556
Zn4 Zn7 2.5623(11) 3_556
Zn4 Zn7 2.5623(11) 3
Zn4 Zn5 2.824(2) 3_556
Zn4 Zn10 2.9127(14) 1_556
Zn4 Zn10 2.9127(14) .
Zn4 La4 3.1861(17) 3_556
Zn4 La3 3.1959(13) 1_556
Zn4 La1 3.3222(19) 3_556
Zn5 Zn9 2.6172(11) .
Zn5 Zn9 2.6173(11) 1_556
Zn5 Zn12 2.7203(16) 3_546
Zn5 Zn4 2.824(2) 3_546
Zn5 Zn11 2.9171(14) 1_556
Zn5 Zn11 2.9171(14) .
Zn5 La3 3.1415(12) 3_545
Zn5 La3 3.1415(12) 3_546
Zn6 Zn2 2.5861(11) 1_554
Zn6 Zn11 2.654(2) 7_565
Zn6 Zn8 2.822(2) .
Zn6 La1 3.2713(12) 1_554
Zn6 La2 3.5206(14) 7_564
Zn6 La2 3.5206(14) 7_565
Zn7 Zn4 2.5623(11) 3_545
Zn7 Zn4 2.5623(11) 3_546
Zn7 Zn10 2.600(2) 3_545
Zn7 Zn9 2.823(2) .
Zn7 La1 3.2267(12) 1_554
Zn7 La3 3.2645(17) 3_545
Zn7 La4 3.5030(13) 1_554
Zn8 Zn9 2.556(2) .
Zn8 Zn3 2.5948(11) 1_554
Zn8 Zn10 2.603(2) .
Zn8 La1 3.1839(12) 1_554
Zn8 La2 3.4107(14) 1_554
Zn9 Zn5 2.6172(11) 1_554
Zn9 Zn11 2.637(2) .
Zn9 La1 3.2024(12) 1_554
Zn9 La3 3.2895(18) 3_545
Zn9 La2 3.4520(13) 1_554
Zn10 Zn7 2.600(2) 3
Zn10 Zn1 2.6955(17) 7_665
Zn10 Pb1 2.6955(17) 7_665
Zn10 Zn4 2.9128(14) 1_554
Zn10 Zn3 2.9396(14) 1_554
Zn10 La2 3.5762(14) 1_554
Zn10 La4 3.6468(12) 3_556
Zn11 Zn6 2.654(2) 7_665
Zn11 Zn12 2.9017(10) 3_545
Zn11 Zn12 2.9017(10) 3_546
Zn11 Zn5 2.9171(14) 1_554
Zn11 Zn2 2.9257(14) 7_665
Zn11 Zn2 2.9257(14) 7_664
Zn11 La3 3.2276(17) 3_545
Zn11 La3 3.2491(18) 7_665
Zn11 La2 3.6055(14) 1_554
Zn12 Zn2 2.7094(16) 5_566
Zn12 Zn5 2.7203(16) 7_565
Zn12 Zn5 2.7203(16) 3_556
Zn12 Zn11 2.9018(10) 7_565
Zn12 Zn11 2.9018(10) 3_556
Zn12 Zn11 2.9018(10) 7_566
Zn12 Zn11 2.9018(10) 3
Zn12 La3 3.5132(8) 5_565
Zn12 La3 3.5132(8) 1_556
Zn12 La3 3.5132(8) 5_566
